data_4302688
loop_
_publ_author_name
'Paul H. Tobash'
'Svilen Bobev'
'Joe D. Thompson'
'John L. Sarrao'

_publ_section_title
;
Magnesium Substitutions in Rare-Earth Metal Germanides with the
Orthorhombic Gd5Si4-type Structure. Synthesis, Crystal Chemistry, and
Magnetic Properties of RE5-xMgxGe4 (RE= Gd-Tm, Lu, and Y)
;
_journal_name_full 'Inorganic Chemistry'
_journal_page_first 6641
_journal_page_last 6651
_journal_paper_doi 10.1021/ic900616c
_journal_volume 48
_journal_year 2009
_chemical_formula_moiety 3.55(Gd),4(Ge),1.45(Mg)
_chemical_formula_sum 'Gd3.55 Ge4 Mg1.45'
_chemical_formula_weight 883.51
_chemical_name_systematic
; 
 ? 
;
_space_group_IT_number 62
_symmetry_cell_setting orthorhombic
_symmetry_space_group_name_Hall '-P 2ac 2n'
_symmetry_space_group_name_H-M 'P n m a'
_atom_sites_solution_primary direct
_atom_sites_solution_secondary difmap
_audit_creation_method SHELXL-97
_cell_angle_alpha 90.00
_cell_angle_beta 90.00
_cell_angle_gamma 90.00
_cell_formula_units_Z 4
_cell_length_a 7.1574(9)
_cell_length_b 14.6225(17)
_cell_length_c 7.7801(9)
_cell_measurement_reflns_used 1049
_cell_measurement_temperature 120(2)
_cell_measurement_theta_max 28.29
_cell_measurement_theta_min 2.79
_cell_volume 814.26(17)
_computing_cell_refinement 'SAINT (Bruker, 2002)'
_computing_data_collection 'SMART (Bruker, 2002)'
_computing_data_reduction SAINT
_computing_molecular_graphics 'XP in SHELXTL'
_computing_publication_material SHELXTL
_computing_structure_refinement SHELXTL
_computing_structure_solution 'SHELXTL (Bruker, 2002)'
_diffrn_ambient_temperature 120(2)
_diffrn_measured_fraction_theta_full 0.998
_diffrn_measured_fraction_theta_max 0.998
_diffrn_measurement_device_type 'Bruker SMART APEX'
_diffrn_measurement_method \w
_diffrn_radiation_monochromator graphite
_diffrn_radiation_source 'fine-focus sealed tube'
_diffrn_radiation_type MoK\a
_diffrn_radiation_wavelength 0.71073
_diffrn_reflns_av_R_equivalents 0.0652
_diffrn_reflns_av_sigmaI/netI 0.0483
_diffrn_reflns_limit_h_max 9
_diffrn_reflns_limit_h_min -9
_diffrn_reflns_limit_k_max 18
_diffrn_reflns_limit_k_min -19
_diffrn_reflns_limit_l_max 10
_diffrn_reflns_limit_l_min -10
_diffrn_reflns_number 5741
_diffrn_reflns_theta_full 28.29
_diffrn_reflns_theta_max 28.29
_diffrn_reflns_theta_min 2.79
_exptl_absorpt_coefficient_mu 43.025
_exptl_absorpt_correction_T_max 0.1821
_exptl_absorpt_correction_T_min 0.1372
_exptl_absorpt_correction_type multi-scan
_exptl_absorpt_process_details 'SADABS (Sheldrick, 2003)'
_exptl_crystal_colour silver
_exptl_crystal_density_diffrn 7.207
_exptl_crystal_density_method 'not measured'
_exptl_crystal_description irregular
_exptl_crystal_F_000 1490
_exptl_crystal_size_max 0.05
_exptl_crystal_size_mid 0.05
_exptl_crystal_size_min 0.04
_refine_diff_density_max 2.512
_refine_diff_density_min -1.770
_refine_diff_density_rms 0.472
_refine_ls_extinction_method none
_refine_ls_goodness_of_fit_ref 1.024
_refine_ls_matrix_type full
_refine_ls_number_parameters 47
_refine_ls_number_reflns 1049
_refine_ls_number_restraints 0
_refine_ls_restrained_S_all 1.024
_refine_ls_R_factor_all 0.0476
_refine_ls_R_factor_gt 0.0323
_refine_ls_shift/su_max 0.000
_refine_ls_shift/su_mean 0.000
_refine_ls_structure_factor_coef Fsqd
_refine_ls_weighting_details 'calc w=1/[\s^2^(Fo^2^)+(0.0295P)^2^+0.0000P] where P=(Fo^2^+2Fc^2^)/3'
_refine_ls_weighting_scheme calc
_refine_ls_wR_factor_gt 0.0658
_refine_ls_wR_factor_ref 0.0697
_reflns_number_gt 836
_reflns_number_total 1049
_reflns_threshold_expression >2sigma(I)
_cod_data_source_file ic900616c_si_002_01.cif
_cod_data_source_block Gd
_cod_depositor_comments
;
The following automatic conversions were performed:
'_symmetry_cell_setting' value 'Orthorhombic' changed to 'orthorhombic'
according to '/home/saulius/struct/CIF-dictionaries/cif_core.dic'
dictionary named 'cif_core.dic' version 2.4.1 from 2010-06-29.

Automatic conversion script
Id: cif_fix_enum 1527 2010-12-29 10:47:43Z saulius 
;
_cod_database_code 4302688

loop_
_symmetry_equiv_pos_as_xyz
'x, y, z'
'-x+1/2, -y, z+1/2'
'-x, y+1/2, -z'
'x+1/2, -y+1/2, -z+1/2'
'-x, -y, -z'
'x-1/2, y, -z-1/2'
'x, -y-1/2, z'
'-x-1/2, y-1/2, z-1/2'

loop_
_atom_site_label
_atom_site_type_symbol
_atom_site_fract_x
_atom_site_fract_y
_atom_site_fract_z
_atom_site_U_iso_or_equiv
_atom_site_adp_type
_atom_site_occupancy
_atom_site_symmetry_multiplicity
_atom_site_calc_flag
_atom_site_refinement_flags
_atom_site_disorder_assembly
_atom_site_disorder_group
Gd2 Gd 0.01002(6) 0.09496(4) 0.81732(6) 0.00648(16) Uani 1 1 d . . .
Gd1 Gd 0.17091(8) 0.12696(5) 0.32082(7) 0.0059(2) Uani 0.772(3) 1 d P . .
Mg* Mg 0.17091(8) 0.12696(5) 0.32082(7) 0.0059(2) Uani 0.228(3) 1 d P . .
Ge3 Ge 0.16560(14) 0.96371(8) 0.53326(13) 0.0070(3) Uani 1 1 d . . .
Ge1 Ge 0.9760(2) 0.2500 0.0892(2) 0.0092(3) Uani 1 2 d S . .
Ge2 Ge 0.21559(19) 0.2500 0.63682(19) 0.0064(3) Uani 1 2 d S . .
Mg Mg 0.3423(6) 0.2500 -0.0192(6) 0.0102(11) Uani 1 2 d S . .

loop_
_atom_site_aniso_label
_atom_site_aniso_U_11
_atom_site_aniso_U_22
_atom_site_aniso_U_33
_atom_site_aniso_U_23
_atom_site_aniso_U_13
_atom_site_aniso_U_12
Gd2 0.0073(2) 0.0055(3) 0.0067(3) -0.0001(2) 0.00028(18) 0.0006(2)
Gd1 0.0072(3) 0.0049(4) 0.0055(3) -0.0001(3) 0.0001(2) 0.0002(2)
Mg* 0.0072(3) 0.0049(4) 0.0055(3) -0.0001(3) 0.0001(2) 0.0002(2)
Ge3 0.0089(5) 0.0060(7) 0.0061(5) 0.0000(4) 0.0009(4) 0.0012(5)
Ge1 0.0088(7) 0.0085(9) 0.0103(8) 0.000 -0.0009(6) 0.000
Ge2 0.0083(7) 0.0049(9) 0.0059(7) 0.000 0.0005(5) 0.000
Mg 0.005(2) 0.012(3) 0.014(3) 0.000 0.0024(18) 0.000

loop_
_atom_type_symbol
_atom_type_description
_atom_type_scat_dispersion_real
_atom_type_scat_dispersion_imag
_atom_type_scat_source
Mg Mg 0.0486 0.0363 'International Tables Vol C Tables 4.2.6.8 and 6.1.1.4'
Ge Ge 0.1547 1.8001 'International Tables Vol C Tables 4.2.6.8 and 6.1.1.4'
Gd Gd -0.1653 3.9035 'International Tables Vol C Tables 4.2.6.8 and 6.1.1.4'

loop_
_geom_angle_atom_site_label_1
_geom_angle_atom_site_label_2
_geom_angle_atom_site_label_3
_geom_angle
_geom_angle_site_symmetry_1
_geom_angle_site_symmetry_3
_geom_angle_publ_flag
Ge3 Gd2 Ge2 95.60(4) 2_565 . ?
Ge3 Gd2 Ge1 83.56(4) 2_565 1_456 ?
Ge2 Gd2 Ge1 78.97(3) . 1_456 ?
Ge3 Gd2 Ge2 132.01(4) 2_565 6_557 ?
Ge2 Gd2 Ge2 80.67(2) . 6_557 ?
Ge1 Gd2 Ge2 48.61(4) 1_456 6_557 ?
Ge3 Gd2 Ge3 136.39(4) 2_565 5_566 ?
Ge2 Gd2 Ge3 89.78(4) . 5_566 ?
Ge1 Gd2 Ge3 139.69(4) 1_456 5_566 ?
Ge2 Gd2 Ge3 91.58(4) 6_557 5_566 ?
Ge3 Gd2 Ge3 86.825(19) 2_565 1_545 ?
Ge2 Gd2 Ge3 87.65(3) . 1_545 ?
Ge1 Gd2 Ge3 162.65(4) 1_456 1_545 ?
Ge2 Gd2 Ge3 140.10(4) 6_557 1_545 ?
Ge3 Gd2 Ge3 50.10(4) 5_566 1_545 ?
Ge3 Gd2 Ge3 102.30(3) 2_565 6_547 ?
Ge2 Gd2 Ge3 161.19(3) . 6_547 ?
Ge1 Gd2 Ge3 97.16(3) 1_456 6_547 ?
Ge2 Gd2 Ge3 83.04(3) 6_557 6_547 ?
Ge3 Gd2 Ge3 81.302(18) 5_566 6_547 ?
Ge3 Gd2 Ge3 98.99(4) 1_545 6_547 ?
Ge3 Gd2 Mg 146.51(7) 2_565 6_556 ?
Ge2 Gd2 Mg 50.98(7) . 6_556 ?
Ge1 Gd2 Mg 87.20(6) 1_456 6_556 ?
Ge2 Gd2 Mg 50.59(8) 6_557 6_556 ?
Ge3 Gd2 Mg 56.95(6) 5_566 6_556 ?
Ge3 Gd2 Mg 92.97(7) 1_545 6_556 ?
Ge3 Gd2 Mg 110.77(7) 6_547 6_556 ?
Ge3 Gd2 Mg 57.17(6) 2_565 1_556 ?
Ge2 Gd2 Mg 50.32(8) . 1_556 ?
Ge1 Gd2 Mg 48.57(7) 1_456 1_556 ?
Ge2 Gd2 Mg 86.96(6) 6_557 1_556 ?
Ge3 Gd2 Mg 139.79(8) 5_566 1_556 ?
Ge3 Gd2 Mg 114.15(7) 1_545 1_556 ?
Ge3 Gd2 Mg 138.05(8) 6_547 1_556 ?
Mg Gd2 Mg 93.13(8) 6_556 1_556 ?
Ge3 Gd2 Mg* 100.69(3) 2_565 5_556 ?
Ge2 Gd2 Mg* 134.14(3) . 5_556 ?
Ge1 Gd2 Mg* 145.02(3) 1_456 5_556 ?
Ge2 Gd2 Mg* 116.10(3) 6_557 5_556 ?
Ge3 Gd2 Mg* 49.97(2) 5_566 5_556 ?
Ge3 Gd2 Mg* 51.28(2) 1_545 5_556 ?
Ge3 Gd2 Mg* 47.89(2) 6_547 5_556 ?
Mg Gd2 Mg* 105.18(5) 6_556 5_556 ?
Mg Gd2 Mg* 156.41(5) 1_556 5_556 ?
Ge3 Gd2 Gd1 100.69(3) 2_565 5_556 ?
Ge2 Gd2 Gd1 134.14(3) . 5_556 ?
Ge1 Gd2 Gd1 145.02(3) 1_456 5_556 ?
Ge2 Gd2 Gd1 116.10(3) 6_557 5_556 ?
Ge3 Gd2 Gd1 49.97(2) 5_566 5_556 ?
Ge3 Gd2 Gd1 51.28(2) 1_545 5_556 ?
Ge3 Gd2 Gd1 47.89(2) 6_547 5_556 ?
Mg Gd2 Gd1 105.18(5) 6_556 5_556 ?
Mg Gd2 Gd1 156.41(5) 1_556 5_556 ?
Mg* Gd2 Gd1 0.000(19) 5_556 5_556 ?
Ge3 Gd2 Gd2 154.50(3) 2_565 6_557 ?
Ge2 Gd2 Gd2 109.52(3) . 6_557 ?
Ge1 Gd2 Gd2 96.66(3) 1_456 6_557 ?
Ge2 Gd2 Gd2 51.91(2) 6_557 6_557 ?
Ge3 Gd2 Gd2 50.83(2) 5_566 6_557 ?
Ge3 Gd2 Gd2 98.22(3) 1_545 6_557 ?
Ge3 Gd2 Gd2 52.28(2) 6_547 6_557 ?
Mg Gd2 Gd2 58.57(7) 6_556 6_557 ?
Mg Gd2 Gd2 138.53(5) 1_556 6_557 ?
Mg* Gd2 Gd2 65.002(12) 5_556 6_557 ?
Gd1 Gd2 Gd2 65.002(12) 5_556 6_557 ?
Ge3 Gd1 Ge1 89.90(4) 2_564 1_455 ?
Ge3 Gd1 Ge3 93.99(2) 2_564 1_545 ?
Ge1 Gd1 Ge3 148.92(4) 1_455 1_545 ?
Ge3 Gd1 Ge1 99.67(4) 2_564 6_556 ?
Ge1 Gd1 Ge1 97.27(3) 1_455 6_556 ?
Ge3 Gd1 Ge1 112.36(4) 1_545 6_556 ?
Ge3 Gd1 Ge3 115.11(4) 2_564 5_566 ?
Ge1 Gd1 Ge3 97.13(4) 1_455 5_566 ?
Ge3 Gd1 Ge3 53.54(4) 1_545 5_566 ?
Ge1 Gd1 Ge3 142.19(4) 6_556 5_566 ?
Ge3 Gd1 Ge2 149.30(4) 2_564 . ?
Ge1 Gd1 Ge2 100.63(4) 1_455 . ?
Ge3 Gd1 Ge2 91.57(3) 1_545 . ?
Ge1 Gd1 Ge2 50.69(4) 6_556 . ?
Ge3 Gd1 Ge2 92.29(3) 5_566 . ?
Ge3 Gd1 Mg 154.43(9) 2_564 6_556 ?
Ge1 Gd1 Mg 67.33(8) 1_455 6_556 ?
Ge3 Gd1 Mg 99.83(6) 1_545 6_556 ?
Ge1 Gd1 Mg 94.82(6) 6_556 6_556 ?
Ge3 Gd1 Mg 59.57(5) 5_566 6_556 ?
Ge2 Gd1 Mg 52.13(8) . 6_556 ?
Ge3 Gd1 Mg 59.44(5) 2_564 . ?
Ge1 Gd1 Mg 50.77(8) 1_455 . ?
Ge3 Gd1 Mg 151.14(6) 1_545 . ?
Ge1 Gd1 Mg 65.98(8) 6_556 . ?
Ge3 Gd1 Mg 144.96(8) 5_566 . ?
Ge2 Gd1 Mg 105.89(6) . . ?
Mg Gd1 Mg 109.03(8) 6_556 . ?
Ge3 Gd1 Mg* 117.71(3) 2_564 7_565 ?
Ge1 Gd1 Mg* 51.71(2) 1_455 7_565 ?
Ge3 Gd1 Mg* 145.30(2) 1_545 7_565 ?
Ge1 Gd1 Mg* 51.89(2) 6_556 7_565 ?
Ge3 Gd1 Mg* 116.47(3) 5_566 7_565 ?
Ge2 Gd1 Mg* 54.03(2) . 7_565 ?
Mg Gd1 Mg* 57.40(4) 6_556 7_565 ?
Mg Gd1 Mg* 58.33(4) . 7_565 ?
Ge3 Gd1 Gd1 117.71(3) 2_564 7_565 ?
Ge1 Gd1 Gd1 51.71(2) 1_455 7_565 ?
Ge3 Gd1 Gd1 145.30(2) 1_545 7_565 ?
Ge1 Gd1 Gd1 51.89(2) 6_556 7_565 ?
Ge3 Gd1 Gd1 116.47(3) 5_566 7_565 ?
Ge2 Gd1 Gd1 54.03(2) . 7_565 ?
Mg Gd1 Gd1 57.40(4) 6_556 7_565 ?
Mg Gd1 Gd1 58.33(4) . 7_565 ?
Mg* Gd1 Gd1 0.00(3) 7_565 7_565 ?
Ge3 Gd1 Gd2 60.13(3) 2_564 5_556 ?
Ge1 Gd1 Gd2 101.38(3) 1_455 5_556 ?
Ge3 Gd1 Gd2 55.45(3) 1_545 5_556 ?
Ge1 Gd1 Gd2 152.13(3) 6_556 5_556 ?
Ge3 Gd1 Gd2 55.23(3) 5_566 5_556 ?
Ge2 Gd1 Gd2 142.59(3) . 5_556 ?
Mg Gd1 Gd2 111.39(5) 6_556 5_556 ?
Mg Gd1 Gd2 111.47(6) . 5_556 ?
Mg* Gd1 Gd2 152.588(12) 7_565 5_556 ?
Gd1 Gd1 Gd2 152.588(12) 7_565 5_556 ?
Ge3 Gd1 Mg* 51.46(3) 2_564 6_656 ?
Ge1 Gd1 Mg* 106.05(4) 1_455 6_656 ?
Ge3 Gd1 Mg* 100.37(2) 1_545 6_656 ?
Ge1 Gd1 Mg* 49.81(3) 6_556 6_656 ?
Ge3 Gd1 Mg* 152.40(3) 5_566 6_656 ?
Ge2 Gd1 Mg* 97.84(3) . 6_656 ?
Mg Gd1 Mg* 144.01(5) 6_556 6_656 ?
Mg Gd1 Mg* 55.29(7) . 6_656 ?
Mg* Gd1 Mg* 90.0 7_565 6_656 ?
Gd1 Gd1 Mg* 90.0 7_565 6_656 ?
Gd2 Gd1 Mg* 104.599(15) 5_556 6_656 ?
Ge3 Ge3 Mg* 134.98(6) 5_576 2_565 ?
Ge3 Ge3 Gd1 134.98(6) 5_576 2_565 ?
Mg* Ge3 Gd1 0.00(2) 2_565 2_565 ?
Ge3 Ge3 Mg* 64.60(5) 5_576 1_565 ?
Mg* Ge3 Mg* 145.43(4) 2_565 1_565 ?
Gd1 Ge3 Mg* 145.43(4) 2_565 1_565 ?
Ge3 Ge3 Gd1 64.60(5) 5_576 1_565 ?
Mg* Ge3 Gd1 145.43(4) 2_565 1_565 ?
Gd1 Ge3 Gd1 145.43(4) 2_565 1_565 ?
Mg* Ge3 Gd1 0.00(3) 1_565 1_565 ?
Ge3 Ge3 Mg* 61.86(4) 5_576 5_566 ?
Mg* Ge3 Mg* 79.96(3) 2_565 5_566 ?
Gd1 Ge3 Mg* 79.96(3) 2_565 5_566 ?
Mg* Ge3 Mg* 126.46(4) 1_565 5_566 ?
Gd1 Ge3 Mg* 126.46(4) 1_565 5_566 ?
Ge3 Ge3 Gd1 61.86(4) 5_576 5_566 ?
Mg* Ge3 Gd1 79.96(3) 2_565 5_566 ?
Gd1 Ge3 Gd1 79.96(3) 2_565 5_566 ?
Mg* Ge3 Gd1 126.46(4) 1_565 5_566 ?
Gd1 Ge3 Gd1 126.46(4) 1_565 5_566 ?
Mg* Ge3 Gd1 0.00(2) 5_566 5_566 ?
Ge3 Ge3 Gd2 134.42(6) 5_576 2_564 ?
Mg* Ge3 Gd2 89.36(3) 2_565 2_564 ?
Gd1 Ge3 Gd2 89.36(3) 2_565 2_564 ?
Mg* Ge3 Gd2 84.60(3) 1_565 2_564 ?
Gd1 Ge3 Gd2 84.60(3) 1_565 2_564 ?
Mg* Ge3 Gd2 135.64(4) 5_566 2_564 ?
Gd1 Ge3 Gd2 135.64(4) 5_566 2_564 ?
Ge3 Ge3 Gd2 65.11(4) 5_576 5_566 ?
Mg* Ge3 Gd2 136.26(5) 2_565 5_566 ?
Gd1 Ge3 Gd2 136.26(5) 2_565 5_566 ?
Mg* Ge3 Gd2 74.57(3) 1_565 5_566 ?
Gd1 Ge3 Gd2 74.57(3) 1_565 5_566 ?
Mg* Ge3 Gd2 83.40(3) 5_566 5_566 ?
Gd1 Ge3 Gd2 83.40(3) 5_566 5_566 ?
Gd2 Ge3 Gd2 75.12(3) 2_564 5_566 ?
Ge3 Ge3 Gd2 64.79(4) 5_576 1_565 ?
Mg* Ge3 Gd2 82.95(3) 2_565 1_565 ?
Gd1 Ge3 Gd2 82.95(3) 2_565 1_565 ?
Mg* Ge3 Gd2 84.41(3) 1_565 1_565 ?
Gd1 Ge3 Gd2 84.41(3) 1_565 1_565 ?
Mg* Ge3 Gd2 73.50(3) 5_566 1_565 ?
Gd1 Ge3 Gd2 73.50(3) 5_566 1_565 ?
Gd2 Ge3 Gd2 148.00(4) 2_564 1_565 ?
Gd2 Ge3 Gd2 129.90(4) 5_566 1_565 ?
Ge3 Ge3 Mg 110.85(10) 5_576 2_565 ?
Mg* Ge3 Mg 69.39(9) 2_565 2_565 ?
Gd1 Ge3 Mg 69.39(9) 2_565 2_565 ?
Mg* Ge3 Mg 137.87(10) 1_565 2_565 ?
Gd1 Ge3 Mg 137.87(10) 1_565 2_565 ?
Mg* Ge3 Mg 65.97(9) 5_566 2_565 ?
Gd1 Ge3 Mg 65.97(9) 5_566 2_565 ?
Gd2 Ge3 Mg 69.94(9) 2_564 2_565 ?
Gd2 Ge3 Mg 66.89(9) 5_566 2_565 ?
Gd2 Ge3 Mg 133.83(9) 1_565 2_565 ?
Ge3 Ge3 Gd2 119.96(6) 5_576 6_667 ?
Mg* Ge3 Gd2 71.98(3) 2_565 6_667 ?
Gd1 Ge3 Gd2 71.98(3) 2_565 6_667 ?
Mg* Ge3 Gd2 73.47(3) 1_565 6_667 ?
Gd1 Ge3 Gd2 73.47(3) 1_565 6_667 ?
Mg* Ge3 Gd2 136.25(4) 5_566 6_667 ?
Gd1 Ge3 Gd2 136.25(4) 5_566 6_667 ?
Gd2 Ge3 Gd2 77.70(3) 2_564 6_667 ?
Gd2 Ge3 Gd2 139.49(4) 5_566 6_667 ?
Gd2 Ge3 Gd2 70.37(3) 1_565 6_667 ?
Mg Ge3 Gd2 129.00(9) 2_565 6_667 ?
Ge2 Ge1 Mg 118.85(12) 6_656 1_655 ?
Ge2 Ge1 Mg* 140.84(3) 6_656 7_665 ?
Mg Ge1 Mg* 74.49(9) 1_655 7_665 ?
Ge2 Ge1 Gd1 140.84(3) 6_656 7_665 ?
Mg Ge1 Gd1 74.49(9) 1_655 7_665 ?
Mg* Ge1 Gd1 0.00(3) 7_665 7_665 ?
Ge2 Ge1 Gd1 140.84(3) 6_656 1_655 ?
Mg Ge1 Gd1 74.49(9) 1_655 1_655 ?
Mg* Ge1 Gd1 76.58(5) 7_665 1_655 ?
Gd1 Ge1 Gd1 76.58(5) 7_665 1_655 ?
Ge2 Ge1 Mg* 140.84(3) 6_656 1_655 ?
Mg Ge1 Mg* 74.49(9) 1_655 1_655 ?
Mg* Ge1 Mg* 76.58(5) 7_665 1_655 ?
Gd1 Ge1 Mg* 76.58(5) 7_665 1_655 ?
Gd1 Ge1 Mg* 0.00(3) 1_655 1_655 ?
Ge2 Ge1 Mg* 67.66(4) 6_656 4 ?
Mg Ge1 Mg* 141.89(2) 1_655 4 ?
Mg* Ge1 Mg* 80.12(3) 7_665 4 ?
Gd1 Ge1 Mg* 80.12(3) 7_665 4 ?
Gd1 Ge1 Mg* 126.39(6) 1_655 4 ?
Mg* Ge1 Mg* 126.39(6) 1_655 4 ?
Ge2 Ge1 Gd1 67.66(4) 6_656 4 ?
Mg Ge1 Gd1 141.89(2) 1_655 4 ?
Mg* Ge1 Gd1 80.12(3) 7_665 4 ?
Gd1 Ge1 Gd1 80.12(3) 7_665 4 ?
Gd1 Ge1 Gd1 126.39(6) 1_655 4 ?
Mg* Ge1 Gd1 126.39(6) 1_655 4 ?
Mg* Ge1 Gd1 0.00(3) 4 4 ?
Ge2 Ge1 Mg* 67.66(4) 6_656 6_656 ?
Mg Ge1 Mg* 141.89(2) 1_655 6_656 ?
Mg* Ge1 Mg* 126.39(6) 7_665 6_656 ?
Gd1 Ge1 Mg* 126.39(6) 7_665 6_656 ?
Gd1 Ge1 Mg* 80.12(3) 1_655 6_656 ?
Mg* Ge1 Mg* 80.12(3) 1_655 6_656 ?
Mg* Ge1 Mg* 76.23(4) 4 6_656 ?
Gd1 Ge1 Mg* 76.23(4) 4 6_656 ?
Ge2 Ge1 Gd1 67.66(4) 6_656 6_656 ?
Mg Ge1 Gd1 141.89(2) 1_655 6_656 ?
Mg* Ge1 Gd1 126.39(6) 7_665 6_656 ?
Gd1 Ge1 Gd1 126.39(6) 7_665 6_656 ?
Gd1 Ge1 Gd1 80.12(3) 1_655 6_656 ?
Mg* Ge1 Gd1 80.12(3) 1_655 6_656 ?
Mg* Ge1 Gd1 76.23(4) 4 6_656 ?
Gd1 Ge1 Gd1 76.23(4) 4 6_656 ?
Mg* Ge1 Gd1 0.00(3) 6_656 6_656 ?
Ge2 Ge1 Gd2 65.81(4) 6_656 1_654 ?
Mg Ge1 Gd2 73.58(7) 1_655 1_654 ?
Mg* Ge1 Gd2 146.74(5) 7_665 1_654 ?
Gd1 Ge1 Gd2 146.74(5) 7_665 1_654 ?
Gd1 Ge1 Gd2 86.15(2) 1_655 1_654 ?
Mg* Ge1 Gd2 86.15(2) 1_655 1_654 ?
Mg* Ge1 Gd2 132.22(5) 4 1_654 ?
Gd1 Ge1 Gd2 132.22(5) 4 1_654 ?
Mg* Ge1 Gd2 76.83(2) 6_656 1_654 ?
Gd1 Ge1 Gd2 76.83(2) 6_656 1_654 ?
Ge2 Ge1 Gd2 65.81(4) 6_656 7_664 ?
Mg Ge1 Gd2 73.58(7) 1_655 7_664 ?
Mg* Ge1 Gd2 86.15(2) 7_665 7_664 ?
Gd1 Ge1 Gd2 86.15(2) 7_665 7_664 ?
Gd1 Ge1 Gd2 146.74(5) 1_655 7_664 ?
Mg* Ge1 Gd2 146.74(5) 1_655 7_664 ?
Mg* Ge1 Gd2 76.83(2) 4 7_664 ?
Gd1 Ge1 Gd2 76.83(2) 4 7_664 ?
Mg* Ge1 Gd2 132.22(5) 6_656 7_664 ?
Gd1 Ge1 Gd2 132.22(5) 6_656 7_664 ?
Gd2 Ge1 Gd2 93.60(5) 1_654 7_664 ?
Ge1 Ge2 Mg 117.76(12) 6_556 6_556 ?
Ge1 Ge2 Mg 114.60(11) 6_556 1_556 ?
Mg Ge2 Mg 127.64(14) 6_556 1_556 ?
Ge1 Ge2 Gd2 131.90(2) 6_556 . ?
Mg Ge2 Gd2 72.09(7) 6_556 . ?
Mg Ge2 Gd2 73.65(6) 1_556 . ?
Ge1 Ge2 Gd2 131.89(2) 6_556 7_565 ?
Mg Ge2 Gd2 72.09(7) 6_556 7_565 ?
Mg Ge2 Gd2 73.65(6) 1_556 7_565 ?
Gd2 Ge2 Gd2 96.21(4) . 7_565 ?
Ge1 Ge2 Mg* 61.65(4) 6_556 7_565 ?
Mg Ge2 Mg* 68.96(8) 6_556 7_565 ?
Mg Ge2 Mg* 142.53(3) 1_556 7_565 ?
Gd2 Ge2 Mg* 139.18(5) . 7_565 ?
Gd2 Ge2 Mg* 83.25(2) 7_565 7_565 ?
Ge1 Ge2 Gd1 61.65(4) 6_556 7_565 ?
Mg Ge2 Gd1 68.96(8) 6_556 7_565 ?
Mg Ge2 Gd1 142.53(3) 1_556 7_565 ?
Gd2 Ge2 Gd1 139.18(5) . 7_565 ?
Gd2 Ge2 Gd1 83.25(2) 7_565 7_565 ?
Mg* Ge2 Gd1 0.00(2) 7_565 7_565 ?
Ge1 Ge2 Gd1 61.65(4) 6_556 . ?
Mg Ge2 Gd1 68.97(8) 6_556 . ?
Mg Ge2 Gd1 142.53(3) 1_556 . ?
Gd2 Ge2 Gd1 83.25(2) . . ?
Gd2 Ge2 Gd1 139.18(5) 7_565 . ?
Mg* Ge2 Gd1 71.93(4) 7_565 . ?
Gd1 Ge2 Gd1 71.93(4) 7_565 . ?
Ge1 Ge2 Gd2 65.58(3) 6_556 6_657 ?
Mg Ge2 Gd2 132.61(3) 6_556 6_657 ?
Mg Ge2 Gd2 71.00(6) 1_556 6_657 ?
Gd2 Ge2 Gd2 74.474(19) . 6_657 ?
Gd2 Ge2 Gd2 144.64(5) 7_565 6_657 ?
Mg* Ge2 Gd2 126.15(5) 7_565 6_657 ?
Gd1 Ge2 Gd2 126.15(5) 7_565 6_657 ?
Gd1 Ge2 Gd2 74.64(2) . 6_657 ?
Ge1 Ge2 Gd2 65.58(3) 6_556 4_556 ?
Mg Ge2 Gd2 132.61(3) 6_556 4_556 ?
Mg Ge2 Gd2 71.00(6) 1_556 4_556 ?
Gd2 Ge2 Gd2 144.64(5) . 4_556 ?
Gd2 Ge2 Gd2 74.473(19) 7_565 4_556 ?
Mg* Ge2 Gd2 74.64(2) 7_565 4_556 ?
Gd1 Ge2 Gd2 74.64(2) 7_565 4_556 ?
Gd1 Ge2 Gd2 126.15(5) . 4_556 ?
Gd2 Ge2 Gd2 93.37(4) 6_657 4_556 ?
Ge1 Mg Ge2 178.9(2) 1_455 6_656 ?
Ge1 Mg Ge2 89.10(14) 1_455 1_554 ?
Ge2 Mg Ge2 89.81(14) 6_656 1_554 ?
Ge1 Mg Ge3 86.74(8) 1_455 8_655 ?
Ge2 Mg Ge3 93.38(8) 6_656 8_655 ?
Ge2 Mg Ge3 96.70(9) 1_554 8_655 ?
Ge1 Mg Ge3 86.75(8) 1_455 2_564 ?
Ge2 Mg Ge3 93.38(8) 6_656 2_564 ?
Ge2 Mg Ge3 96.70(9) 1_554 2_564 ?
Ge3 Mg Ge3 164.99(18) 8_655 2_564 ?
Ge1 Mg Mg* 121.94(14) 1_455 4 ?
Ge2 Mg Mg* 58.90(8) 6_656 4 ?
Ge2 Mg Mg* 131.59(12) 1_554 4 ?
Ge3 Mg Mg* 54.46(5) 8_655 4 ?
Ge3 Mg Mg* 119.15(13) 2_564 4 ?
Ge1 Mg Gd1 121.94(14) 1_455 4 ?
Ge2 Mg Gd1 58.90(8) 6_656 4 ?
Ge2 Mg Gd1 131.59(12) 1_554 4 ?
Ge3 Mg Gd1 54.46(5) 8_655 4 ?
Ge3 Mg Gd1 119.15(13) 2_564 4 ?
Mg* Mg Gd1 0.00(3) 4 4 ?
Ge1 Mg Mg* 121.94(14) 1_455 6_656 ?
Ge2 Mg Mg* 58.90(8) 6_656 6_656 ?
Ge2 Mg Mg* 131.59(12) 1_554 6_656 ?
Ge3 Mg Mg* 119.15(13) 8_655 6_656 ?
Ge3 Mg Mg* 54.46(5) 2_564 6_656 ?
Mg* Mg Mg* 65.21(9) 4 6_656 ?
Gd1 Mg Mg* 65.21(9) 4 6_656 ?
Ge1 Mg Gd1 121.94(14) 1_455 6_656 ?
Ge2 Mg Gd1 58.90(8) 6_656 6_656 ?
Ge2 Mg Gd1 131.59(12) 1_554 6_656 ?
Ge3 Mg Gd1 119.15(13) 8_655 6_656 ?
Ge3 Mg Gd1 54.46(5) 2_564 6_656 ?
Mg* Mg Gd1 65.21(9) 4 6_656 ?
Gd1 Mg Gd1 65.21(9) 4 6_656 ?
Mg* Mg Gd1 0.00(3) 6_656 6_656 ?
Ge1 Mg Mg* 54.74(8) 1_455 7_565 ?
Ge2 Mg Mg* 126.09(13) 6_656 7_565 ?
Ge2 Mg Mg* 128.04(12) 1_554 7_565 ?
Ge3 Mg Mg* 51.17(5) 8_655 7_565 ?
Ge3 Mg Mg* 114.47(13) 2_564 7_565 ?
Mg* Mg Mg* 67.20(7) 4 7_565 ?
Gd1 Mg Mg* 67.20(7) 4 7_565 ?
Mg* Mg Mg* 100.28(13) 6_656 7_565 ?
Gd1 Mg Mg* 100.28(13) 6_656 7_565 ?
Ge1 Mg Gd1 54.74(8) 1_455 7_565 ?
Ge2 Mg Gd1 126.09(13) 6_656 7_565 ?
Ge2 Mg Gd1 128.04(12) 1_554 7_565 ?
Ge3 Mg Gd1 51.17(5) 8_655 7_565 ?
Ge3 Mg Gd1 114.47(13) 2_564 7_565 ?
Mg* Mg Gd1 67.20(7) 4 7_565 ?
Gd1 Mg Gd1 67.20(7) 4 7_565 ?
Mg* Mg Gd1 100.28(13) 6_656 7_565 ?
Gd1 Mg Gd1 100.28(13) 6_656 7_565 ?
Mg* Mg Gd1 0.00(2) 7_565 7_565 ?

loop_
_geom_bond_atom_site_label_1
_geom_bond_atom_site_label_2
_geom_bond_distance
_geom_bond_site_symmetry_2
_geom_bond_publ_flag
Gd2 Ge3 2.9914(11) 2_565 ?
Gd2 Ge2 3.0457(11) . ?
Gd2 Ge1 3.1101(12) 1_456 ?
Gd2 Ge2 3.1158(11) 6_557 ?
Gd2 Ge3 3.1234(12) 5_566 ?
Gd2 Ge3 3.1317(12) 1_545 ?
Gd2 Ge3 3.3334(12) 6_547 ?
Gd2 Mg 3.459(4) 6_556 ?
Gd2 Mg 3.524(4) 1_556 ?
Gd2 Mg* 3.6555(9) 5_556 ?
Gd2 Gd1 3.6555(9) 5_556 ?
Gd2 Gd2 3.7288(5) 6_557 ?
Gd1 Ge3 2.8518(12) 2_564 ?
Gd1 Ge1 2.9036(13) 1_455 ?
Gd1 Ge3 2.9038(13) 1_545 ?
Gd1 Ge1 2.9148(13) 6_556 ?
Gd1 Ge3 2.9746(12) 5_566 ?
Gd1 Ge2 3.0632(13) . ?
Gd1 Mg 3.339(4) 6_556 ?
Gd1 Mg 3.426(4) . ?
Gd1 Mg* 3.5982(14) 7_565 ?
Gd1 Gd1 3.5982(14) 7_565 ?
Gd1 Gd2 3.6554(9) 5_556 ?
Gd1 Mg* 3.7445(5) 6_656 ?
Ge3 Ge3 2.648(2) 5_576 ?
Ge3 Mg* 2.8518(12) 2_565 ?
Ge3 Gd1 2.8518(12) 2_565 ?
Ge3 Mg* 2.9037(13) 1_565 ?
Ge3 Gd1 2.9037(13) 1_565 ?
Ge3 Mg* 2.9746(12) 5_566 ?
Ge3 Gd1 2.9746(12) 5_566 ?
Ge3 Gd2 2.9914(11) 2_564 ?
Ge3 Gd2 3.1234(12) 5_566 ?
Ge3 Gd2 3.1316(12) 1_565 ?
Ge3 Mg 3.1520(14) 2_565 ?
Ge3 Gd2 3.3334(12) 6_667 ?
Ge1 Ge2 2.562(2) 6_656 ?
Ge1 Mg 2.754(5) 1_655 ?
Ge1 Mg* 2.9035(13) 7_665 ?
Ge1 Gd1 2.9035(13) 7_665 ?
Ge1 Gd1 2.9035(13) 1_655 ?
Ge1 Mg* 2.9035(13) 1_655 ?
Ge1 Mg* 2.9147(13) 4 ?
Ge1 Gd1 2.9147(13) 4 ?
Ge1 Mg* 2.9148(13) 6_656 ?
Ge1 Gd1 2.9148(13) 6_656 ?
Ge1 Gd2 3.1101(12) 1_654 ?
Ge1 Gd2 3.1101(12) 7_664 ?
Ge2 Ge1 2.562(2) 6_556 ?
Ge2 Mg 2.824(5) 6_556 ?
Ge2 Mg 2.826(5) 1_556 ?
Ge2 Gd2 3.0458(11) 7_565 ?
Ge2 Mg* 3.0632(13) 7_565 ?
Ge2 Gd1 3.0632(13) 7_565 ?
Ge2 Gd2 3.1158(11) 6_657 ?
Ge2 Gd2 3.1158(11) 4_556 ?
Mg Ge1 2.754(5) 1_455 ?
Mg Ge2 2.824(5) 6_656 ?
Mg Ge2 2.826(5) 1_554 ?
Mg Ge3 3.1520(14) 8_655 ?
Mg Ge3 3.1520(14) 2_564 ?
Mg Mg* 3.339(4) 4 ?
Mg Gd1 3.339(4) 4 ?
Mg Mg* 3.339(4) 6_656 ?
Mg Gd1 3.339(4) 6_656 ?
Mg Mg* 3.426(4) 7_565 ?
Mg Gd1 3.426(4) 7_565 ?
